data_7003757
loop_
_publ_author_name
'Chantler, Victoria L.'
'Chatwin, Sarah L.'
'Jazzar, Rodolphe F. R.'
'Mahon, Mary F.'
'Saker, Olly'
'Whittlesey, Michael K.'

_publ_section_title
;
 Stoichiometric and catalytic reactivity of the N-heterocyclic carbene
 ruthenium hydride complexes [Ru(NHC)(L)(CO)HCl] and
 [Ru(NHC)(L)(CO)H(\h2-BH4)] (L = NHC, PPh3)
;
_journal_issue 19
_journal_name_full 'Dalton Transactions'
_journal_page_first 2603
_journal_page_last 2614
_journal_paper_doi 10.1039/b719373d
_journal_year 2008
_chemical_formula_sum 'C44.2 H51.2 Cl N4 O Ru'
_chemical_formula_weight 791.01
_chemical_name_systematic
;
?
;
_space_group_IT_number 15
_symmetry_cell_setting monoclinic
_symmetry_space_group_name_Hall '-C 2yc'
_symmetry_space_group_name_H-M 'C 1 2/c 1'
_atom_sites_solution_hydrogens geom
_atom_sites_solution_primary direct
_atom_sites_solution_secondary difmap
_audit_creation_method SHELXL-97
_cell_angle_alpha 90.00
_cell_angle_beta 109.281(2)
_cell_angle_gamma 90.00
_cell_formula_units_Z 8
_cell_length_a 20.8640(5)
_cell_length_b 20.8610(7)
_cell_length_c 19.3630(6)
_cell_measurement_reflns_used 67372
_cell_measurement_temperature 110(2)
_cell_measurement_theta_max 26.733
_cell_measurement_theta_min 2.910
_cell_volume 7954.9(4)
_computing_data_reduction 'Denzo & Scalepack (otwinowski & Minor, 1997)'
_computing_molecular_graphics 'ORTEX (P.McArdle, 1995)'
_computing_publication_material 'SHELXL-97/2 (Sheldrick,1997)'
_computing_structure_refinement 'SHELXL-97 (Sheldrick, 1997)'
_computing_structure_solution 'SHELXS-97 (Sheldrick, 1990)'
_diffrn_ambient_temperature 130(2)
_diffrn_measured_fraction_theta_full 0.996
_diffrn_measured_fraction_theta_max 0.996
_diffrn_measurement_device_type KappaCCD
_diffrn_measurement_method KappaCCD
_diffrn_radiation_monochromator graphite
_diffrn_radiation_source 'fine-focus sealed tube'
_diffrn_radiation_type MoK\a
_diffrn_radiation_wavelength 0.71073
_diffrn_reflns_av_R_equivalents 0.0867
_diffrn_reflns_av_sigmaI/netI 0.0932
_diffrn_reflns_limit_h_max 24
_diffrn_reflns_limit_h_min -26
_diffrn_reflns_limit_k_max 26
_diffrn_reflns_limit_k_min -26
_diffrn_reflns_limit_l_max 24
_diffrn_reflns_limit_l_min -23
_diffrn_reflns_number 33547
_diffrn_reflns_theta_full 26.76
_diffrn_reflns_theta_max 26.76
_diffrn_reflns_theta_min 2.92
_exptl_absorpt_coefficient_mu 0.500
_exptl_absorpt_correction_T_max 0.9288
_exptl_absorpt_correction_T_min 0.9067
_exptl_absorpt_correction_type multi-scan
_exptl_crystal_colour Orange
_exptl_crystal_density_diffrn 1.321
_exptl_crystal_density_method 'not measured'
_exptl_crystal_description Parallelepiped
_exptl_crystal_F_000 3307
_exptl_crystal_size_max 0.20
_exptl_crystal_size_mid 0.15
_exptl_crystal_size_min 0.15
_refine_diff_density_max 0.563
_refine_diff_density_min -0.392
_refine_diff_density_rms 0.075
_refine_ls_extinction_method none
_refine_ls_goodness_of_fit_ref 1.005
_refine_ls_hydrogen_treatment constr
_refine_ls_matrix_type full
_refine_ls_number_parameters 545
_refine_ls_number_reflns 8457
_refine_ls_number_restraints 0
_refine_ls_restrained_S_all 1.005
_refine_ls_R_factor_all 0.1089
_refine_ls_R_factor_gt 0.0444
_refine_ls_shift/su_max 0.004
_refine_ls_shift/su_mean 0.001
_refine_ls_structure_factor_coef Fsqd
_refine_ls_weighting_details
; calc
[1.00000+0.00000exp(0.00(sin\q/\l)^2^)]/
[\s^2^(Fo^2^)+0.0000+5.8110*P+(0.0428P)^2^+0.0000sin\q/\l]
where P = 0.00000Fo^2^ + 1.00000Fc^2^
;
_refine_ls_weighting_scheme calc
_refine_ls_wR_factor_gt 0.0920
_refine_ls_wR_factor_ref 0.1127
_reflns_number_gt 4707
_reflns_number_total 8457
_reflns_threshold_expression >2sigma(I)
_cod_data_source_file b719373d.txt
_cod_data_source_block c:\backup\helix\h03rfrj3\maxus\h02rfrj3
_cod_depositor_comments
;
The following automatic conversions were performed:
'_symmetry_cell_setting' value 'Monoclinic' changed to 'monoclinic'
according to '/home/saulius/struct/CIF-dictionaries/cif_core.dic'
dictionary named 'cif_core.dic' version 2.4.1 from
2010-06-29.

'_exptl_absorpt_correction_type' value 'Multi-scan' changed
to 'multi-scan' according to
'/home/saulius/struct/CIF-dictionaries/cif_core.dic' dictionary named
'cif_core.dic' version 2.4.1 from 2010-06-29.

Automatic conversion script
Id: cif_fix_enum 1527 2010-12-29 10:47:43Z saulius 
;
_cod_original_sg_symbol_H-M C2/c
_cod_original_formula_sum 'C44.20 H51.20 Cl N4 O Ru'
_cod_database_code 7003757

loop_
_symmetry_equiv_pos_as_xyz
'x, y, z'
'-x, y, -z+1/2'
'x+1/2, y+1/2, z'
'-x+1/2, y+1/2, -z+1/2'
'-x, -y, -z'
'x, -y, z-1/2'
'-x+1/2, -y+1/2, -z'
'x+1/2, -y+1/2, z-1/2'

loop_
_atom_site_label
_atom_site_type_symbol
_atom_site_fract_x
_atom_site_fract_y
_atom_site_fract_z
_atom_site_U_iso_or_equiv
_atom_site_adp_type
_atom_site_occupancy
_atom_site_symmetry_multiplicity
_atom_site_calc_flag
_atom_site_refinement_flags
_atom_site_disorder_assembly
_atom_site_disorder_group
Ru1 Ru 0.5000 0.076024(18) 0.7500 0.02368(13) Uani 1 2 d S . .
Ru2 Ru 0.0000 -0.074575(18) 0.2500 0.02368(13) Uani 1 2 d S . .
Cl1 Cl 0.38397(17) 0.0751(2) 0.7519(2) 0.0327(10) Uani 0.50 1 d P A 2
Cl2A Cl 0.0000 0.0426(2) 0.2500 0.0263(15) Uani 0.50 2 d SP B 1
Cl2B Cl 0.0000 -0.1932(4) 0.2500 0.0529(16) Uani 0.50 2 d SP B 2
O1 O 0.3590(5) 0.0755(8) 0.7532(9) 0.046(3) Uani 0.50 1 d P A 1
O8 O 0.0000 0.0667(6) 0.2500 0.040(5) Uani 0.50 2 d SP B 2
O9 O 0.0000 -0.2139(10) 0.2500 0.092(10) Uiso 0.50 2 d SP B 1
N1 N 0.42500(16) 0.03074(13) 0.59068(16) 0.0293(8) Uani 1 1 d . . .
N2 N 0.47063(16) 0.12236(13) 0.58933(16) 0.0287(8) Uani 1 1 d . . .
N3 N 0.00171(16) -0.09967(14) 0.40902(16) 0.0281(7) Uani 1 1 d . . .
N4 N 0.09399(17) -0.05378(14) 0.41085(16) 0.0303(8) Uani 1 1 d . . .
C1 C 0.46366(19) 0.07621(16) 0.63648(19) 0.0255(9) Uani 1 1 d . A .
C2 C 0.4369(2) 0.10544(19) 0.5173(2) 0.0384(11) Uani 1 1 d . A .
H2 H 0.4344 0.1301 0.4753 0.046 Uiso 1 1 calc R . .
C3 C 0.4085(2) 0.04841(18) 0.5176(2) 0.0360(10) Uani 1 1 d . A .
H3 H 0.3822 0.0245 0.4762 0.043 Uiso 1 1 calc R . .
C4 C 0.4023(2) -0.02853(16) 0.61412(19) 0.0278(9) Uani 1 1 d . A .
C5 C 0.3332(2) -0.03336(17) 0.6060(2) 0.0324(10) Uani 1 1 d . . .
C6 C 0.3118(2) -0.09045(18) 0.6278(2) 0.0416(11) Uani 1 1 d . A .
H6 H 0.2653 -0.0953 0.6232 0.050 Uiso 1 1 calc R . .
C7 C 0.3564(2) -0.14102(17) 0.6563(2) 0.0438(11) Uani 1 1 d . . .
C8 C 0.4236(2) -0.13400(17) 0.6624(2) 0.0351(10) Uani 1 1 d . A .
H8 H 0.4540 -0.1685 0.6815 0.042 Uiso 1 1 calc R . .
C9 C 0.4485(2) -0.07788(17) 0.64166(19) 0.0300(9) Uani 1 1 d . . .
C10 C 0.2844(2) 0.02055(17) 0.5758(2) 0.0383(10) Uani 1 1 d . A .
H10A H 0.2731 0.0222 0.5226 0.057 Uiso 1 1 calc R . .
H10B H 0.3053 0.0612 0.5973 0.057 Uiso 1 1 calc R . .
H10C H 0.2429 0.0135 0.5880 0.057 Uiso 1 1 calc R . .
C11 C 0.3305(3) -0.20323(19) 0.6791(3) 0.0686(16) Uani 1 1 d . A .
H11A H 0.3578 -0.2393 0.6719 0.103 Uiso 1 1 calc R . .
H11B H 0.2829 -0.2097 0.6493 0.103 Uiso 1 1 calc R . .
H11C H 0.3343 -0.2007 0.7309 0.103 Uiso 1 1 calc R . .
C12 C 0.5218(2) -0.07216(17) 0.6487(2) 0.0361(10) Uani 1 1 d . A .
H12A H 0.5258 -0.0516 0.6048 0.054 Uiso 1 1 calc R . .
H12B H 0.5423 -0.1149 0.6542 0.054 Uiso 1 1 calc R . .
H12C H 0.5454 -0.0462 0.6918 0.054 Uiso 1 1 calc R . .
C13 C 0.5101(2) 0.18022(16) 0.61115(19) 0.0276(9) Uani 1 1 d . A .
C14 C 0.5741(2) 0.18287(17) 0.6027(2) 0.0316(10) Uani 1 1 d . . .
C15 C 0.6112(2) 0.23883(17) 0.6241(2) 0.0353(10) Uani 1 1 d . A .
H15 H 0.6547 0.2419 0.6184 0.042 Uiso 1 1 calc R . .
C16 C 0.5871(2) 0.29076(17) 0.6536(2) 0.0350(10) Uani 1 1 d . . .
C17 C 0.5229(2) 0.28619(17) 0.6599(2) 0.0342(10) Uani 1 1 d . A .
H17 H 0.5054 0.3215 0.6790 0.041 Uiso 1 1 calc R . .
C18 C 0.4834(2) 0.23098(17) 0.6389(2) 0.0331(10) Uani 1 1 d . . .
C19 C 0.6010(2) 0.12768(18) 0.5703(2) 0.0412(11) Uani 1 1 d . A .
H19A H 0.5755 0.1244 0.5179 0.062 Uiso 1 1 calc R . .
H19B H 0.5961 0.0878 0.5948 0.062 Uiso 1 1 calc R . .
H19C H 0.6492 0.1349 0.5771 0.062 Uiso 1 1 calc R . .
C20 C 0.6294(2) 0.34995(17) 0.6785(2) 0.0426(11) Uani 1 1 d . A .
H20A H 0.6644 0.3417 0.7258 0.064 Uiso 1 1 calc R . .
H20B H 0.6003 0.3853 0.6837 0.064 Uiso 1 1 calc R . .
H20C H 0.6510 0.3615 0.6424 0.064 Uiso 1 1 calc R . .
C21 C 0.4136(2) 0.22860(19) 0.6450(3) 0.0531(13) Uani 1 1 d . A .
H21A H 0.4128 0.1973 0.6824 0.080 Uiso 1 1 calc R . .
H21B H 0.3807 0.2160 0.5978 0.080 Uiso 1 1 calc R . .
H21C H 0.4015 0.2710 0.6587 0.080 Uiso 1 1 calc R . .
C22 C 0.0337(2) -0.07547(16) 0.36359(19) 0.0264(9) Uani 1 1 d . B .
C23 C 0.0414(2) -0.09346(19) 0.4814(2) 0.0372(10) Uani 1 1 d . B .
H23 H 0.0298 -0.1070 0.5226 0.045 Uiso 1 1 calc R . .
C24 C 0.0989(2) -0.06504(19) 0.4831(2) 0.0400(11) Uani 1 1 d . B .
H24 H 0.1361 -0.0545 0.5254 0.048 Uiso 1 1 calc R . .
C25 C -0.0639(2) -0.12948(17) 0.38552(19) 0.0292(9) Uani 1 1 d . B .
C26 C -0.0665(2) -0.19634(18) 0.3940(2) 0.0345(10) Uani 1 1 d . . .
C27 C -0.1295(2) -0.2250(2) 0.3721(3) 0.0492(12) Uani 1 1 d . B .
H27 H -0.1324 -0.2700 0.3782 0.059 Uiso 1 1 calc R . .
C28 C -0.1895(2) -0.18986(19) 0.3411(3) 0.0456(11) Uani 1 1 d . . .
C29 C -0.1846(2) -0.12404(18) 0.3337(2) 0.0371(10) Uani 1 1 d . B .
H29 H -0.2249 -0.0997 0.3130 0.044 Uiso 1 1 calc R . .
C30 C -0.1221(2) -0.09295(16) 0.3558(2) 0.0299(9) Uani 1 1 d . . .
C31 C -0.1186(2) -0.02121(16) 0.3469(2) 0.0373(10) Uani 1 1 d . B .
H31A H -0.0856 -0.0029 0.3909 0.056 Uiso 1 1 calc R . .
H31B H -0.1634 -0.0024 0.3396 0.056 Uiso 1 1 calc R . .
H31C H -0.1046 -0.0118 0.3044 0.056 Uiso 1 1 calc R . .
C32 C -0.2584(2) -0.2220(2) 0.3168(3) 0.0677(15) Uani 1 1 d . B .
H32A H -0.2937 -0.1900 0.2955 0.102 Uiso 1 1 calc R . .
H32B H -0.2663 -0.2421 0.3591 0.102 Uiso 1 1 calc R . .
H32C H -0.2598 -0.2549 0.2802 0.102 Uiso 1 1 calc R . .
C33 C -0.0034(2) -0.23563(18) 0.4249(2) 0.0440(11) Uani 1 1 d . B .
H33A H 0.0140 -0.2306 0.4782 0.066 Uiso 1 1 calc R . .
H33B H 0.0310 -0.2212 0.4041 0.066 Uiso 1 1 calc R . .
H33C H -0.0139 -0.2809 0.4127 0.066 Uiso 1 1 calc R . .
C34 C 0.14564(19) -0.02158(17) 0.38969(18) 0.0280(9) Uani 1 1 d . B .
C35 C 0.1511(2) 0.04485(17) 0.3969(2) 0.0316(10) Uani 1 1 d . . .
C36 C 0.2003(2) 0.07481(18) 0.3749(2) 0.0351(10) Uani 1 1 d . B .
H36 H 0.2046 0.1201 0.3791 0.042 Uiso 1 1 calc R . .
C37 C 0.2433(2) 0.04157(17) 0.3471(2) 0.0322(9) Uani 1 1 d . . .
C38 C 0.23818(19) -0.02483(18) 0.3429(2) 0.0331(9) Uani 1 1 d . B .
H38 H 0.2684 -0.0485 0.3252 0.040 Uiso 1 1 calc R . .
C39 C 0.1894(2) -0.05724(17) 0.3641(2) 0.0319(9) Uani 1 1 d . . .
C40 C 0.1049(2) 0.08253(18) 0.4278(2) 0.0425(11) Uani 1 1 d . B .
H40A H 0.1124 0.1285 0.4233 0.064 Uiso 1 1 calc R . .
H40B H 0.1149 0.0715 0.4795 0.064 Uiso 1 1 calc R . .
H40C H 0.0575 0.0720 0.4005 0.064 Uiso 1 1 calc R . .
C41 C 0.2961(2) 0.07572(18) 0.3225(2) 0.0401(10) Uani 1 1 d . B .
H41A H 0.2738 0.0977 0.2760 0.060 Uiso 1 1 calc R . .
H41B H 0.3286 0.0444 0.3159 0.060 Uiso 1 1 calc R . .
H41C H 0.3202 0.1071 0.3596 0.060 Uiso 1 1 calc R . .
C42 C 0.1855(2) -0.12956(17) 0.3598(3) 0.0517(12) Uani 1 1 d . B .
H42A H 0.1895 -0.1471 0.4079 0.078 Uiso 1 1 calc R . .
H42B H 0.2226 -0.1460 0.3443 0.078 Uiso 1 1 calc R . .
H42C H 0.1419 -0.1425 0.3242 0.078 Uiso 1 1 calc R . .
C101 C 0.2210(15) 0.1979(11) 0.5135(11) 0.053(7) Uani 0.20 1 d P . .
H101 H 0.1996 0.1601 0.5222 0.064 Uiso 0.20 1 calc PR . .
C102 C 0.2794(15) 0.1919(10) 0.5047(11) 0.050(7) Uani 0.20 1 d P . .
H102 H 0.2998 0.1507 0.5091 0.060 Uiso 0.20 1 calc PR . .
C103 C 0.3129(12) 0.2443(12) 0.4888(12) 0.059(7) Uani 0.20 1 d P . .
H103 H 0.3550 0.2411 0.4802 0.071 Uiso 0.20 1 calc PR . .
C201 C 0.1917(15) 0.281(2) -0.0090(16) 0.086(10) Uani 0.20 1 d P . .
H201 H 0.1496 0.3013 -0.0146 0.103 Uiso 0.20 1 calc PR . .
C202 C 0.1951(17) 0.2165(17) -0.0030(15) 0.079(9) Uani 0.20 1 d P . .
H202 H 0.1550 0.1933 -0.0061 0.095 Uiso 0.20 1 calc PR . .
C203 C 0.255(2) 0.1827(15) 0.0074(16) 0.093(11) Uani 0.20 1 d P . .
H203 H 0.2582 0.1374 0.0130 0.112 Uiso 0.20 1 calc PR . .
C1A C 0.4149(7) 0.0750(8) 0.7500(8) 0.034(3) Uani 0.50 1 d P A 1
C2A C 0.0000 0.0132(7) 0.2500 0.023(4) Uani 0.50 2 d SP B 2
C2B C 0.0000 -0.1605(8) 0.2500 0.047(6) Uani 0.50 2 d SP B 1

loop_
_atom_site_aniso_label
_atom_site_aniso_U_11
_atom_site_aniso_U_22
_atom_site_aniso_U_33
_atom_site_aniso_U_23
_atom_site_aniso_U_13
_atom_site_aniso_U_12
Ru1 0.0196(3) 0.0235(2) 0.0281(2) 0.000 0.0081(2) 0.000
Ru2 0.0197(3) 0.0246(2) 0.0281(2) 0.000 0.0097(2) 0.000
Cl1 0.018(3) 0.0451(15) 0.0371(14) -0.0002(12) 0.013(3) 0.005(3)
Cl2A 0.032(2) 0.013(5) 0.036(2) 0.000 0.0122(17) 0.000
Cl2B 0.059(4) 0.065(6) 0.036(3) 0.000 0.017(2) 0.000
O1 0.007(6) 0.085(5) 0.052(4) -0.004(4) 0.016(5) 0.009(6)
O8 0.056(8) 0.017(9) 0.046(6) 0.000 0.015(5) 0.000
N1 0.033(2) 0.0248(16) 0.0313(18) -0.0017(14) 0.0118(16) -0.0059(15)
N2 0.029(2) 0.0248(16) 0.0314(18) 0.0015(14) 0.0092(16) -0.0057(15)
N3 0.019(2) 0.0349(17) 0.0303(18) -0.0001(14) 0.0083(16) -0.0052(15)
N4 0.024(2) 0.0376(18) 0.0301(18) 0.0008(14) 0.0096(16) -0.0069(15)
C1 0.023(2) 0.0231(18) 0.031(2) 0.0010(17) 0.0109(19) 0.0015(18)
C2 0.044(3) 0.041(2) 0.028(2) 0.0062(18) 0.009(2) -0.008(2)
C3 0.043(3) 0.037(2) 0.025(2) -0.0025(17) 0.008(2) -0.009(2)
C4 0.034(3) 0.0229(18) 0.028(2) -0.0044(16) 0.0120(19) -0.0068(18)
C5 0.031(3) 0.028(2) 0.038(2) -0.0040(17) 0.011(2) -0.0011(19)
C6 0.032(3) 0.038(2) 0.061(3) -0.003(2) 0.023(2) -0.005(2)
C7 0.048(3) 0.026(2) 0.068(3) 0.004(2) 0.034(3) -0.003(2)
C8 0.036(3) 0.024(2) 0.050(2) 0.0017(18) 0.020(2) 0.0012(19)
C9 0.034(3) 0.030(2) 0.029(2) -0.0056(17) 0.0148(19) -0.005(2)
C10 0.028(3) 0.035(2) 0.049(3) -0.0028(19) 0.009(2) -0.0051(19)
C11 0.059(4) 0.036(2) 0.128(5) 0.015(3) 0.053(4) -0.007(2)
C12 0.035(3) 0.033(2) 0.045(2) -0.0010(19) 0.019(2) 0.002(2)
C13 0.027(2) 0.0219(19) 0.030(2) 0.0037(16) 0.0044(18) -0.0039(18)
C14 0.029(3) 0.031(2) 0.035(2) 0.0003(17) 0.012(2) 0.0003(19)
C15 0.025(3) 0.039(2) 0.043(2) -0.0017(19) 0.013(2) -0.006(2)
C16 0.038(3) 0.026(2) 0.040(2) 0.0029(17) 0.012(2) -0.0044(19)
C17 0.035(3) 0.024(2) 0.047(2) -0.0010(17) 0.017(2) 0.0000(19)
C18 0.025(3) 0.030(2) 0.047(2) 0.0051(18) 0.015(2) -0.0033(19)
C19 0.034(3) 0.041(2) 0.051(3) -0.007(2) 0.018(2) 0.000(2)
C20 0.037(3) 0.035(2) 0.054(3) 0.001(2) 0.013(2) -0.009(2)
C21 0.034(3) 0.037(2) 0.094(4) -0.004(2) 0.030(3) -0.006(2)
C22 0.022(2) 0.0264(19) 0.033(2) -0.0010(17) 0.011(2) -0.0005(18)
C23 0.029(3) 0.053(2) 0.031(2) 0.0035(19) 0.012(2) -0.011(2)
C24 0.028(3) 0.061(3) 0.026(2) 0.000(2) 0.0026(19) -0.011(2)
C25 0.024(3) 0.038(2) 0.029(2) -0.0010(17) 0.0145(19) -0.0047(19)
C26 0.026(3) 0.035(2) 0.045(3) 0.0028(19) 0.016(2) -0.001(2)
C27 0.039(3) 0.031(2) 0.083(4) 0.004(2) 0.028(3) -0.001(2)
C28 0.024(3) 0.038(2) 0.078(3) -0.006(2) 0.020(3) -0.007(2)
C29 0.021(2) 0.038(2) 0.053(3) -0.005(2) 0.014(2) 0.0015(19)
C30 0.027(3) 0.032(2) 0.036(2) -0.0033(17) 0.017(2) -0.0013(18)
C31 0.030(3) 0.038(2) 0.047(2) -0.0067(19) 0.017(2) 0.000(2)
C32 0.029(3) 0.051(3) 0.125(5) -0.009(3) 0.027(3) -0.007(2)
C33 0.036(3) 0.038(2) 0.063(3) 0.011(2) 0.024(2) 0.004(2)
C34 0.017(2) 0.038(2) 0.028(2) 0.0056(17) 0.0047(17) -0.0029(18)
C35 0.028(3) 0.035(2) 0.034(2) 0.0017(17) 0.012(2) -0.0030(19)
C36 0.036(3) 0.028(2) 0.040(2) 0.0028(18) 0.011(2) -0.006(2)
C37 0.021(2) 0.038(2) 0.038(2) 0.0046(18) 0.0104(19) -0.0024(19)
C38 0.019(2) 0.039(2) 0.044(2) 0.0002(18) 0.0135(19) 0.0001(19)
C39 0.022(2) 0.034(2) 0.038(2) 0.0036(17) 0.0077(19) -0.0005(18)
C40 0.040(3) 0.043(2) 0.048(3) -0.001(2) 0.020(2) 0.002(2)
C41 0.029(3) 0.042(2) 0.052(3) 0.007(2) 0.016(2) -0.006(2)
C42 0.042(3) 0.034(2) 0.087(3) -0.003(2) 0.032(3) -0.004(2)
C101 0.07(2) 0.043(14) 0.034(13) 0.013(10) 0.006(14) -0.024(14)
C102 0.08(2) 0.029(12) 0.035(13) -0.006(9) 0.015(14) 0.013(13)
C103 0.044(17) 0.084(18) 0.068(17) 0.039(14) 0.043(14) 0.022(15)
C201 0.035(19) 0.13(3) 0.09(2) -0.05(2) 0.014(17) -0.01(2)
C202 0.08(3) 0.09(2) 0.08(2) 0.005(18) 0.04(2) -0.02(2)
C203 0.07(3) 0.09(2) 0.09(2) 0.031(18) -0.01(2) 0.03(2)
C1A 0.035(9) 0.038(5) 0.036(5) -0.003(4) 0.020(8) 0.002(8)
C2A 0.021(7) 0.026(11) 0.022(6) 0.000 0.007(5) 0.000
C2B 0.043(11) 0.059(13) 0.042(9) 0.000 0.016(8) 0.000

loop_
_atom_type_symbol
_atom_type_description
_atom_type_scat_dispersion_real
_atom_type_scat_dispersion_imag
_atom_type_scat_source
C C 0.0033 0.0016 'International Tables Vol C Tables 4.2.6.8 and 6.1.1.4'
H H 0.0000 0.0000 'International Tables Vol C Tables 4.2.6.8 and 6.1.1.4'
O O 0.0106 0.0060 'International Tables Vol C Tables 4.2.6.8 and 6.1.1.4'
N N 0.0061 0.0033 'International Tables Vol C Tables 4.2.6.8 and 6.1.1.4'
Cl Cl 0.1484 0.1585 'International Tables Vol C Tables 4.2.6.8 and 6.1.1.4'
Ru Ru -1.2594 0.8363 'International Tables Vol C Tables 4.2.6.8 and 6.1.1.4'

loop_
_geom_angle_atom_site_label_1
_geom_angle_atom_site_label_2
_geom_angle_atom_site_label_3
_geom_angle
_geom_angle_site_symmetry_1
_geom_angle_site_symmetry_3
_geom_angle_publ_flag
C1A Ru1 C1A 178.6(11) 2_656 . ?
C1A Ru1 C1 89.1(5) 2_656 2_656 ?
C1A Ru1 C1 90.9(5) . 2_656 ?
C1A Ru1 C1 90.9(5) 2_656 . ?
C1A Ru1 C1 89.1(5) . . ?
C1 Ru1 C1 179.78(19) 2_656 . ?
C1A Ru1 Cl1 178.6(5) 2_656 . ?
C1A Ru1 Cl1 0.9(5) . . ?
C1 Ru1 Cl1 90.08(14) 2_656 . ?
C1 Ru1 Cl1 89.92(14) . . ?
C1A Ru1 Cl1 0.9(5) 2_656 2_656 ?
C1A Ru1 Cl1 178.6(5) . 2_656 ?
C1 Ru1 Cl1 89.92(14) 2_656 2_656 ?
C1 Ru1 Cl1 90.08(14) . 2_656 ?
Cl1 Ru1 Cl1 179.1(2) . 2_656 ?
C2B Ru2 C2A 180.000(1) . . ?
C2B Ru2 C22 89.49(9) . . ?
C2A Ru2 C22 90.51(9) . . ?
C2B Ru2 C22 89.49(9) . 2 ?
C2A Ru2 C22 90.51(9) . 2 ?
C22 Ru2 C22 178.97(19) . 2 ?
C2B Ru2 Cl2A 180.0 . . ?
C2A Ru2 Cl2A 0.0 . . ?
C22 Ru2 Cl2A 90.51(9) . . ?
C22 Ru2 Cl2A 90.51(9) 2 . ?
C2B Ru2 Cl2B 0.0 . . ?
C2A Ru2 Cl2B 180.000(1) . . ?
C22 Ru2 Cl2B 89.49(9) . . ?
C22 Ru2 Cl2B 89.49(9) 2 . ?
Cl2A Ru2 Cl2B 180.0 . . ?
C1 N1 C3 111.8(3) . . ?
C1 N1 C4 125.0(3) . . ?
C3 N1 C4 123.2(3) . . ?
C1 N2 C2 111.2(3) . . ?
C1 N2 C13 124.7(3) . . ?
C2 N2 C13 124.0(3) . . ?
C22 N3 C23 111.2(3) . . ?
C22 N3 C25 125.1(3) . . ?
C23 N3 C25 123.6(3) . . ?
C22 N4 C24 111.4(3) . . ?
C22 N4 C34 125.0(3) . . ?
C24 N4 C34 123.5(3) . . ?
N1 C1 N2 103.0(3) . . ?
N1 C1 Ru1 128.1(2) . . ?
N2 C1 Ru1 128.8(3) . . ?
C3 C2 N2 107.6(3) . . ?
C2 C3 N1 106.3(3) . . ?
C9 C4 C5 123.1(3) . . ?
C9 C4 N1 119.7(3) . . ?
C5 C4 N1 117.2(3) . . ?
C6 C5 C4 116.8(4) . . ?
C6 C5 C10 121.1(4) . . ?
C4 C5 C10 122.1(3) . . ?
C5 C6 C7 122.1(4) . . ?
C8 C7 C6 118.8(4) . . ?
C8 C7 C11 120.9(4) . . ?
C6 C7 C11 120.3(4) . . ?
C7 C8 C9 122.1(4) . . ?
C4 C9 C8 117.1(4) . . ?
C4 C9 C12 122.3(3) . . ?
C8 C9 C12 120.6(4) . . ?
C18 C13 C14 122.5(3) . . ?
C18 C13 N2 119.2(3) . . ?
C14 C13 N2 118.3(3) . . ?
C15 C14 C13 117.3(3) . . ?
C15 C14 C19 121.3(4) . . ?
C13 C14 C19 121.4(3) . . ?
C14 C15 C16 122.3(4) . . ?
C17 C16 C15 118.2(4) . . ?
C17 C16 C20 120.7(3) . . ?
C15 C16 C20 121.1(4) . . ?
C16 C17 C18 121.7(3) . . ?
C13 C18 C17 117.9(4) . . ?
C13 C18 C21 122.1(3) . . ?
C17 C18 C21 119.9(3) . . ?
N4 C22 N3 103.2(3) . . ?
N4 C22 Ru2 128.5(3) . . ?
N3 C22 Ru2 128.2(3) . . ?
C24 C23 N3 107.5(3) . . ?
C23 C24 N4 106.6(4) . . ?
C30 C25 C26 122.1(4) . . ?
C30 C25 N3 120.4(3) . . ?
C26 C25 N3 117.4(4) . . ?
C27 C26 C25 117.6(4) . . ?
C27 C26 C33 120.6(4) . . ?
C25 C26 C33 121.9(4) . . ?
C26 C27 C28 122.0(4) . . ?
C29 C28 C27 118.5(4) . . ?
C29 C28 C32 120.0(4) . . ?
C27 C28 C32 121.5(4) . . ?
C28 C29 C30 121.5(4) . . ?
C25 C30 C29 118.3(3) . . ?
C25 C30 C31 121.5(4) . . ?
C29 C30 C31 120.1(4) . . ?
C39 C34 C35 121.8(3) . . ?
C39 C34 N4 119.5(3) . . ?
C35 C34 N4 118.6(3) . . ?
C36 C35 C34 117.5(4) . . ?
C36 C35 C40 121.4(3) . . ?
C34 C35 C40 121.0(3) . . ?
C37 C36 C35 122.6(3) . . ?
C36 C37 C38 118.5(3) . . ?
C36 C37 C41 121.5(3) . . ?
C38 C37 C41 120.0(3) . . ?
C37 C38 C39 121.1(4) . . ?
C34 C39 C38 118.4(3) . . ?
C34 C39 C42 121.7(3) . . ?
C38 C39 C42 119.9(3) . . ?
C102 C101 C103 125(2) . 7_556 ?
C101 C102 C103 121(2) . . ?
C102 C103 C101 114(2) . 7_556 ?
C203 C201 C202 123(3) 7 . ?
C201 C202 C203 122(3) . . ?
C201 C203 C202 115(3) 7 . ?
O1 C1A Ru1 176.9(19) . . ?
O8 C2A Ru2 180.000(1) . . ?
O9 C2B Ru2 180.0 . . ?

loop_
_geom_bond_atom_site_label_1
_geom_bond_atom_site_label_2
_geom_bond_distance
_geom_bond_site_symmetry_2
_geom_bond_publ_flag
Ru1 C1A 1.776(12) 2_656 ?
Ru1 C1A 1.776(12) . ?
Ru1 C1 2.075(3) 2_656 ?
Ru1 C1 2.075(3) . ?
Ru1 Cl1 2.433(3) . ?
Ru1 Cl1 2.433(3) 2_656 ?
Ru2 C2B 1.793(17) . ?
Ru2 C2A 1.832(14) . ?
Ru2 C22 2.076(4) . ?
Ru2 C22 2.076(4) 2 ?
Ru2 Cl2A 2.445(5) . ?
Ru2 Cl2B 2.474(9) . ?
O1 C1A 1.189(13) . ?
O8 C2A 1.11(2) . ?
O9 C2B 1.11(3) . ?
N1 C1 1.366(4) . ?
N1 C3 1.391(4) . ?
N1 C4 1.449(4) . ?
N2 C1 1.367(4) . ?
N2 C2 1.384(4) . ?
N2 C13 1.444(4) . ?
N3 C22 1.365(4) . ?
N3 C23 1.379(5) . ?
N3 C25 1.435(5) . ?
N4 C22 1.365(4) . ?
N4 C24 1.388(4) . ?
N4 C34 1.439(4) . ?
C2 C3 1.329(5) . ?
C4 C9 1.390(5) . ?
C4 C5 1.401(5) . ?
C5 C6 1.386(5) . ?
C5 C10 1.500(5) . ?
C6 C7 1.394(6) . ?
C7 C8 1.375(6) . ?
C7 C11 1.526(5) . ?
C8 C9 1.393(5) . ?
C9 C12 1.495(5) . ?
C13 C18 1.386(5) . ?
C13 C14 1.398(5) . ?
C14 C15 1.387(5) . ?
C14 C19 1.506(5) . ?
C15 C16 1.395(5) . ?
C16 C17 1.388(5) . ?
C16 C20 1.501(5) . ?
C17 C18 1.396(5) . ?
C18 C21 1.500(5) . ?
C23 C24 1.329(5) . ?
C25 C30 1.387(5) . ?
C25 C26 1.407(5) . ?
C26 C27 1.378(6) . ?
C26 C33 1.497(5) . ?
C27 C28 1.403(6) . ?
C28 C29 1.388(5) . ?
C28 C32 1.515(6) . ?
C29 C30 1.392(5) . ?
C30 C31 1.511(5) . ?
C34 C39 1.389(5) . ?
C34 C35 1.394(5) . ?
C35 C36 1.384(5) . ?
C35 C40 1.511(5) . ?
C36 C37 1.377(5) . ?
C37 C38 1.390(5) . ?
C37 C41 1.515(5) . ?
C38 C39 1.393(5) . ?
C39 C42 1.512(5) . ?
C101 C102 1.29(3) . ?
C101 C103 1.39(3) 7_556 ?
C102 C103 1.39(3) . ?
C103 C101 1.39(3) 7_556 ?
C201 C203 1.33(4) 7 ?
C201 C202 1.35(4) . ?
C202 C203 1.39(4) . ?
C203 C201 1.33(4) 7 ?
